data_1564835
loop_
_publ_author_name
'Somov, N.V.'
'Chausov, F.F.'
'Lomova, N.V.'
'Vorobyov, V.L.'
'Kazantseva, I.S.'
'Sapozhnikov, G.V.'
'Zakirova, R.M.'

_publ_section_title
;
 The Crystal-Chemical Features of Phases and the Nature of the
 Coordination Bond in the System [CuxNi(1 x){N(CH2PO3)3}]Na4 nH2O (x = 01)
;
_journal_issue 5
_journal_name_full
;
 CRYSTALLOGRAPHY REPORTS
;
_journal_page_first 726
_journal_page_last 739
_journal_paper_doi 10.1134/S1063774520050211
_journal_volume 65
_journal_year 2020
_chemical_formula_sum 'C3 H32 Cu0.23 N Na4 Ni0.77 O22 P3'
_chemical_formula_weight 678.97
_space_group_IT_number 2
_space_group_name_Hall '-P 1'
_space_group_name_H-M_alt 'P -1'
_symmetry_cell_setting triclinic
_symmetry_Int_Tables_number 2
_symmetry_space_group_name_Hall '-P 1'
_symmetry_space_group_name_H-M 'P -1'
_atom_sites_solution_hydrogens difmap
_audit_creation_date 2018-09-10T11:58:34-00:00
_audit_creation_method 'WinGX routine CIF_UPDATE'
_cell_angle_alpha 84.785(2)
_cell_angle_beta 79.504(2)
_cell_angle_gamma 66.971(2)
_cell_formula_units_Z 2
_cell_length_a 10.0118(2)
_cell_length_b 11.0311(3)
_cell_length_c 12.3038(3)
_cell_measurement_reflns_used 17859
_cell_measurement_temperature 100(2)
_cell_measurement_theta_max 32.43
_cell_measurement_theta_min 2.633
_cell_volume 1229.34(5)
_computing_cell_refinement 'CrysAlisPro 1.171.39.8e (Rigaku OD, 2015)'
_computing_data_collection 'CrysAlisPro 1.171.39.8e (Rigaku OD, 2015)'
_computing_data_reduction 'CrysAlisPro 1.171.39.8e (Rigaku OD, 2015)'
_computing_structure_refinement 'SHELXL-2018/1 (Sheldrick, 2018)'
_diffrn_ambient_environment N~2~
_diffrn_ambient_temperature 100(2)
_diffrn_detector 'CCD plate'
_diffrn_measured_fraction_theta_full 0.998
_diffrn_measured_fraction_theta_max 0.999
_diffrn_measurement_device 'four-circle diffractometer'
_diffrn_measurement_device_type 'XtaLAB Pro: Kappa single'
_diffrn_measurement_method '\w scans'
_diffrn_orient_matrix_type 'CrysAlisPro convention (1999,Acta A55,543-557)'
_diffrn_orient_matrix_UB_11 0.0599022
_diffrn_orient_matrix_UB_12 -0.0296073
_diffrn_orient_matrix_UB_13 -0.0424804
_diffrn_orient_matrix_UB_21 0.0317208
_diffrn_orient_matrix_UB_22 -0.0526145
_diffrn_orient_matrix_UB_23 0.0367973
_diffrn_orient_matrix_UB_31 -0.038565
_diffrn_orient_matrix_UB_32 -0.0351979
_diffrn_orient_matrix_UB_33 -0.0167468
_diffrn_radiation_monochromator graphite
_diffrn_radiation_probe x-ray
_diffrn_radiation_type MoK\a
_diffrn_radiation_wavelength 0.71073
_diffrn_reflns_av_R_equivalents 0.0514
_diffrn_reflns_av_unetI/netI 0.0737
_diffrn_reflns_Laue_measured_fraction_full 0.998
_diffrn_reflns_Laue_measured_fraction_max 0.999
_diffrn_reflns_limit_h_max 14
_diffrn_reflns_limit_h_min -14
_diffrn_reflns_limit_k_max 15
_diffrn_reflns_limit_k_min -15
_diffrn_reflns_limit_l_max 17
_diffrn_reflns_limit_l_min -17
_diffrn_reflns_number 38565
_diffrn_reflns_point_group_measured_fraction_full 0.998
_diffrn_reflns_point_group_measured_fraction_max 0.999
_diffrn_reflns_theta_full 25.242
_diffrn_reflns_theta_max 30.507
_diffrn_reflns_theta_min 2.648
_diffrn_source 'fine-focus sealed X-ray tube'
_diffrn_source_type 'Enhance (Mo) X-ray Source'
_exptl_absorpt_coefficient_mu 1.17
_exptl_absorpt_correction_T_max 1
_exptl_absorpt_correction_T_min 0.57542
_exptl_absorpt_correction_type multi-scan
_exptl_absorpt_process_details
;
        CrysAlisPro 1.171.39.8e (Rigaku Oxford Diffraction, 2015)
        Empirical absorption correction using spherical harmonics,
 implemented in SCALE3 ABSPACK scaling algorithm.
;
_exptl_crystal_colour colourless
_exptl_crystal_density_diffrn 1.834
_exptl_crystal_description prism
_exptl_crystal_F_000 700
_exptl_crystal_size_max 0.143
_exptl_crystal_size_mid 0.124
_exptl_crystal_size_min 0.066
_refine_diff_density_max 0.598
_refine_diff_density_min -0.386
_refine_diff_density_rms 0.071
_refine_ls_extinction_method none
_refine_ls_goodness_of_fit_ref 1.013
_refine_ls_hydrogen_treatment refall
_refine_ls_matrix_type full
_refine_ls_number_parameters 448
_refine_ls_number_reflns 7512
_refine_ls_number_restraints 1
_refine_ls_restrained_S_all 1.013
_refine_ls_R_factor_all 0.0315
_refine_ls_R_factor_gt 0.025
_refine_ls_shift/su_max 0.002
_refine_ls_shift/su_mean 0
_refine_ls_structure_factor_coef Fsqd
_refine_ls_weighting_details 'w=1/[\s^2^(Fo^2^)+(0.0268P)^2^+0.2203P] where P=(Fo^2^+2Fc^2^)/3'
_refine_ls_weighting_scheme calc
_refine_ls_wR_factor_gt 0.0584
_refine_ls_wR_factor_ref 0.0606
_reflns_Friedel_coverage 0
_reflns_number_gt 6583
_reflns_number_total 7512
_reflns_threshold_expression 'I > 2\s(I)'
_cod_data_source_file tmp611jqdbe
_cod_data_source_block ni3_4cu1_4atmp_2
_cod_database_code 1564835

loop_
_symmetry_equiv_pos_as_xyz
'x, y, z'
'-x, -y, -z'

loop_
_atom_site_label
_atom_site_type_symbol
_atom_site_fract_x
_atom_site_fract_y
_atom_site_fract_z
_atom_site_U_iso_or_equiv
_atom_site_adp_type
_atom_site_occupancy
_atom_site_site_symmetry_order
_atom_site_calc_flag
_atom_site_refinement_flags_posn
_atom_site_refinement_flags_adp
_atom_site_refinement_flags_occupancy
_atom_site_disorder_assembly
_atom_site_disorder_group
C1 C 0.56808(14) 0.56591(12) 0.15737(10) 0.0084(2) Uani 1 1 d . . . . .
C2 C 0.32769(13) 0.59134(12) 0.26619(10) 0.0076(2) Uani 1 1 d . . . . .
C3 C 0.42057(13) 0.76704(11) 0.26846(11) 0.0078(2) Uani 1 1 d . . . . .
N1 N 0.46150(11) 0.62249(10) 0.25943(8) 0.00687(19) Uani 1 1 d . . . . .
O1 O 0.82636(10) 0.35415(9) 0.13644(8) 0.01163(18) Uani 1 1 d . . . . .
O2 O 0.59821(10) 0.31197(9) 0.12034(8) 0.01146(18) Uani 1 1 d . . . . .
O3 O 0.63445(10) 0.36709(8) 0.30497(7) 0.00918(17) Uani 1 1 d . . . . .
O4 O 0.36094(9) 0.54639(8) 0.47442(7) 0.00910(17) Uani 1 1 d . . . . .
O5 O 0.14912(9) 0.50463(8) 0.41839(7) 0.00855(17) Uani 1 1 d . . . . .
O6 O 0.13134(10) 0.73753(8) 0.43697(7) 0.00942(17) Uani 1 1 d . . . . .
O7 O 0.49034(10) 0.92439(8) 0.38333(7) 0.00918(17) Uani 1 1 d . . . . .
O8 O 0.66905(10) 0.82010(9) 0.21165(7) 0.01015(18) Uani 1 1 d . . . . .
O9 O 0.64203(9) 0.67844(8) 0.38304(7) 0.00801(17) Uani 1 1 d . . . . .
O10 O 0.43964(11) 0.24209(9) 0.38801(8) 0.01094(18) Uani 1 1 d . . . . .
O11 O 0.32416(13) 0.31217(12) 0.12468(9) 0.0145(2) Uani 1 1 d . . . . .
O12 O 0.23972(12) 0.09948(10) 0.31614(9) 0.0157(2) Uani 1 1 d . . . . .
O13 O -0.04470(11) 0.38241(10) 0.31406(9) 0.0146(2) Uani 1 1 d . . . . .
O14 O 0.79666(11) 1.14351(9) 0.41501(9) 0.01164(18) Uani 1 1 d . . . . .
O15 O 0.73897(11) 1.03752(10) 0.21390(8) 0.01373(19) Uani 1 1 d . . . . .
O16 O 0.83204(11) 0.81923(10) 0.46832(9) 0.0148(2) Uani 1 1 d . . . . .
O17 O 0.96375(12) 0.71231(11) 0.21962(9) 0.0160(2) Uani 1 1 d . . . . .
O18 O 0.96679(13) 0.87526(10) -0.04411(8) 0.0147(2) Uani 1 1 d . . . . .
O19 O 1.05436(11) 0.96828(10) 0.30267(8) 0.01210(18) Uani 1 1 d . . . . .
O20 O 1.25531(12) 0.84674(11) 0.05450(9) 0.0178(2) Uani 1 1 d . . . . .
O21 O 0.64852(12) 0.90579(11) -0.00325(9) 0.0174(2) Uani 1 1 d . . . . .
O22 O 0.89988(13) 0.47320(12) -0.05081(9) 0.0184(2) Uani 1 1 d . . . . .
P1 P 0.66367(3) 0.38626(3) 0.17776(3) 0.00699(6) Uani 1 1 d . . . . .
P2 P 0.23125(3) 0.59550(3) 0.40828(3) 0.00581(6) Uani 1 1 d . . . . .
P3 P 0.56526(3) 0.80283(3) 0.31340(3) 0.00635(6) Uani 1 1 d . . . . .
Cu1 Cu 0.43027(2) 0.46538(2) 0.61229(2) 0.00513(4) Uani 0.2263(10) 1 d . . P A 1
Ni1 Ni 0.43027(2) 0.46538(2) 0.61229(2) 0.00513(4) Uani 0.7737(10) 1 d . . P A 2
Na1 Na 0.89671(5) 0.59667(5) 0.39734(4) 0.01007(10) Uani 1 1 d . . . . .
Na2 Na 0.63687(6) 1.03215(5) 0.42145(4) 0.01068(10) Uani 1 1 d . . . . .
Na3 Na 0.21673(6) 0.31602(5) 0.31075(4) 0.01125(11) Uani 1 1 d . . . . .
Na4 Na 1.00081(6) 0.92558(5) 0.13298(4) 0.01315(11) Uani 1 1 d . . . . .
H1 H 0.6408(16) 0.6056(14) 0.1495(12) 0.006(4) Uiso 1 1 d . . . . .
H2 H 0.5169(17) 0.5849(14) 0.0930(13) 0.008(4) Uiso 1 1 d . . . . .
H3 H 0.3603(17) 0.5004(15) 0.2393(13) 0.009(4) Uiso 1 1 d . . . . .
H4 H 0.2628(16) 0.6519(14) 0.2186(12) 0.003(3) Uiso 1 1 d . . . . .
H5 H 0.3333(17) 0.8008(15) 0.3287(13) 0.011(4) Uiso 1 1 d . . . . .
H6 H 0.3925(16) 0.8126(14) 0.1988(13) 0.007(4) Uiso 1 1 d . . . . .
H7 H 0.875(3) 0.741(2) 0.2081(18) 0.041(6) Uiso 1 1 d . . . . .
H8 H 1.001(2) 0.6596(19) 0.1692(17) 0.024(5) Uiso 1 1 d . . . . .
H9 H 0.895(2) 0.8716(19) -0.0463(17) 0.029(6) Uiso 1 1 d . . . . .
H10 H 1.028(2) 0.8041(19) -0.0701(15) 0.024(5) Uiso 1 1 d . . . . .
H11 H 1.293(2) 0.795(2) 0.0042(19) 0.042(6) Uiso 1 1 d . . . . .
H12 H 1.284(2) 0.909(2) 0.0388(19) 0.045(7) Uiso 1 1 d . . . . .
H13 H 1.076(2) 0.8988(19) 0.3394(16) 0.024(5) Uiso 1 1 d . . . . .
H14 H 0.972(2) 1.0234(19) 0.3360(16) 0.029(5) Uiso 1 1 d . . . . .
H15 H 0.922(3) 0.803(2) 0.4494(19) 0.043(6) Uiso 1 1 d . . . . .
H16 H 0.819(2) 0.8503(19) 0.5320(17) 0.028(5) Uiso 1 1 d . . . . .
H17 H 0.687(2) 1.109(2) 0.1867(16) 0.028(5) Uiso 1 1 d . . . . .
H18 H 0.701(2) 0.987(2) 0.2091(17) 0.036(6) Uiso 1 1 d . . . . .
H19 H 0.753(2) 1.2100(19) 0.3757(16) 0.028(5) Uiso 1 1 d . . . . .
H20 H 0.813(2) 1.1754(19) 0.4669(17) 0.029(5) Uiso 1 1 d . . . . .
H21 H -0.073(3) 0.337(3) 0.365(2) 0.064(8) Uiso 1 1 d . . . . .
H22 H -0.086(3) 0.375(2) 0.256(2) 0.054(7) Uiso 1 1 d . . . . .
H23 H 0.188(3) 0.061(2) 0.3052(19) 0.045(6) Uiso 1 1 d . . . . .
H24 H 0.327(2) 0.0399(19) 0.3232(15) 0.025(5) Uiso 1 1 d . . . . .
H25 H 0.411(2) 0.264(2) 0.4527(19) 0.036(6) Uiso 1 1 d . . . . .
H26 H 0.485(3) 0.283(2) 0.364(2) 0.048(7) Uiso 1 1 d . . . . .
H27A H 0.268(5) 0.367(5) 0.099(4) 0.030(12) Uiso 0.5 1 d . . P . .
H27B H 0.346(5) 0.245(5) 0.085(4) 0.035(11) Uiso 0.5 1 d . . P . .
H28 H 0.403(2) 0.3178(19) 0.1162(17) 0.031(5) Uiso 1 1 d . . . . .
H29 H 0.646(3) 0.877(2) 0.065(2) 0.050(7) Uiso 1 1 d . . . . .
H30A H 0.657(4) 0.845(4) -0.043(3) 0.019(9) Uiso 0.5 1 d . . P . .
H30B H 0.556(4) 0.974(4) -0.001(3) 0.027(10) Uiso 0.5 1 d . . P . .
H31 H 0.867(2) 0.4402(19) 0.0073(18) 0.030(5) Uiso 1 1 d . . . . .
H32A H 0.956(4) 0.499(4) -0.018(3) 0.023(10) Uiso 0.5 1 d . . P . .
H32B H 0.832(5) 0.531(5) -0.060(4) 0.037(13) Uiso 0.5 1 d . . P . .

loop_
_atom_site_aniso_label
_atom_site_aniso_U_11
_atom_site_aniso_U_22
_atom_site_aniso_U_33
_atom_site_aniso_U_23
_atom_site_aniso_U_13
_atom_site_aniso_U_12
C1 0.0085(6) 0.0087(5) 0.0071(5) -0.0012(4) 0.0006(4) -0.0030(4)
C2 0.0073(5) 0.0088(5) 0.0077(5) -0.0003(4) -0.0021(4) -0.0039(4)
C3 0.0071(5) 0.0057(5) 0.0108(6) -0.0005(4) -0.0024(4) -0.0022(4)
N1 0.0064(5) 0.0067(4) 0.0079(5) -0.0013(4) 0.0001(4) -0.0032(4)
O1 0.0075(4) 0.0125(4) 0.0130(4) -0.0021(4) 0.0007(3) -0.0024(3)
O2 0.0117(4) 0.0112(4) 0.0127(4) -0.0029(4) -0.0023(4) -0.0050(4)
O3 0.0113(4) 0.0067(4) 0.0083(4) -0.0008(3) -0.0012(3) -0.0022(3)
O4 0.0078(4) 0.0126(4) 0.0085(4) 0.0024(3) -0.0042(3) -0.0049(3)
O5 0.0074(4) 0.0088(4) 0.0105(4) -0.0002(3) -0.0011(3) -0.0044(3)
O6 0.0083(4) 0.0080(4) 0.0114(4) -0.0021(3) -0.0020(3) -0.0019(3)
O7 0.0093(4) 0.0078(4) 0.0108(4) -0.0013(3) -0.0025(3) -0.0030(3)
O8 0.0092(4) 0.0115(4) 0.0103(4) 0.0004(3) -0.0007(3) -0.0050(3)
O9 0.0083(4) 0.0067(4) 0.0107(4) 0.0012(3) -0.0044(3) -0.0036(3)
O10 0.0109(4) 0.0115(4) 0.0106(5) -0.0005(4) -0.0006(4) -0.0049(4)
O11 0.0123(5) 0.0165(5) 0.0153(5) -0.0004(4) -0.0026(4) -0.0060(4)
O12 0.0122(5) 0.0105(4) 0.0252(6) 0.0000(4) -0.0069(4) -0.0036(4)
O13 0.0122(5) 0.0160(5) 0.0172(5) -0.0018(4) -0.0043(4) -0.0060(4)
O14 0.0134(5) 0.0094(4) 0.0132(5) -0.0007(4) -0.0064(4) -0.0036(4)
O15 0.0148(5) 0.0120(4) 0.0166(5) 0.0006(4) -0.0043(4) -0.0069(4)
O16 0.0093(5) 0.0148(5) 0.0196(5) -0.0032(4) 0.0000(4) -0.0043(4)
O17 0.0109(5) 0.0191(5) 0.0158(5) -0.0011(4) -0.0027(4) -0.0029(4)
O18 0.0135(5) 0.0125(5) 0.0169(5) -0.0035(4) -0.0012(4) -0.0037(4)
O19 0.0103(5) 0.0110(4) 0.0135(5) 0.0000(4) -0.0016(4) -0.0025(4)
O20 0.0162(5) 0.0191(5) 0.0134(5) -0.0047(4) -0.0009(4) -0.0015(4)
O21 0.0216(6) 0.0196(5) 0.0126(5) 0.0003(4) -0.0048(4) -0.0088(5)
O22 0.0144(5) 0.0201(5) 0.0184(5) 0.0043(4) -0.0012(4) -0.0059(5)
P1 0.00688(14) 0.00683(13) 0.00685(14) -0.00145(11) -0.00026(11) -0.00229(11)
P2 0.00508(14) 0.00632(13) 0.00618(14) -0.00011(11) -0.00138(11) -0.00216(11)
P3 0.00583(14) 0.00587(13) 0.00756(14) 0.00025(11) -0.00163(11) -0.00231(11)
Cu1 0.00604(7) 0.00510(7) 0.00494(7) 0.00059(5) -0.00230(5) -0.00241(6)
Ni1 0.00604(7) 0.00510(7) 0.00494(7) 0.00059(5) -0.00230(5) -0.00241(6)
Na1 0.0076(2) 0.0110(2) 0.0114(2) -0.00025(19) -0.00216(19) -0.00303(19)
Na2 0.0106(2) 0.0096(2) 0.0128(2) -0.00055(19) -0.0026(2) -0.0045(2)
Na3 0.0100(2) 0.0107(2) 0.0135(3) -0.0021(2) -0.0021(2) -0.0039(2)
Na4 0.0128(3) 0.0144(2) 0.0115(3) -0.0012(2) -0.0017(2) -0.0044(2)

loop_
_atom_type_symbol
_atom_type_description
_atom_type_scat_dispersion_real
_atom_type_scat_dispersion_imag
_atom_type_scat_source
C C 0.0033 0.0016 'International Tables Vol C Tables 4.2.6.8 and 6.1.1.4'
H H 0 0 'International Tables Vol C Tables 4.2.6.8 and 6.1.1.4'
N N 0.0061 0.0033 'International Tables Vol C Tables 4.2.6.8 and 6.1.1.4'
O O 0.0106 0.006 'International Tables Vol C Tables 4.2.6.8 and 6.1.1.4'
P P 0.1023 0.0942 'International Tables Vol C Tables 4.2.6.8 and 6.1.1.4'
Ni Ni 0.3393 1.1124 'International Tables Vol C Tables 4.2.6.8 and 6.1.1.4'
Cu Cu 0.3201 1.2651 'International Tables Vol C Tables 4.2.6.8 and 6.1.1.4'
Na Na 0.0362 0.0249 'International Tables Vol C Tables 4.2.6.8 and 6.1.1.4'

loop_
_exptl_crystal_face_index_h
_exptl_crystal_face_index_k
_exptl_crystal_face_index_l
_exptl_crystal_face_perp_dist
-8 -13 -10 0.0445
2 -11 -10 0.0491
4 13 10 0.0551
-11 -6 9 0.0467
1 -5 -16 0.0532
-9 5 6 0.0541
12 0 -3 0.0612
4 14 -6 0.0375
-1 -12 9 0.0211
13 11 6 0.0515
0 14 -5 0.0314

loop_
_geom_angle_atom_site_label_1
_geom_angle_atom_site_label_2
_geom_angle_atom_site_label_3
_geom_angle
_geom_angle_site_symmetry_1
_geom_angle_site_symmetry_3
_geom_angle_publ_flag
N1 C1 P1 109.51(8) . . ?
N1 C1 H1 106.0(9) . . ?
P1 C1 H1 107.8(9) . . ?
N1 C1 H2 110.5(9) . . ?
P1 C1 H2 110.7(9) . . ?
H1 C1 H2 112.2(12) . . ?
N1 C2 P2 112.18(8) . . ?
N1 C2 H3 107.6(9) . . ?
P2 C2 H3 107.7(9) . . ?
N1 C2 H4 109.6(8) . . ?
P2 C2 H4 110.8(9) . . ?
H3 C2 H4 108.9(12) . . ?
N1 C3 P3 111.74(8) . . ?
N1 C3 H5 108.2(9) . . ?
P3 C3 H5 105.1(9) . . ?
N1 C3 H6 110.1(9) . . ?
P3 C3 H6 113.0(9) . . ?
H5 C3 H6 108.4(12) . . ?
C3 N1 C2 110.88(9) . . ?
C3 N1 C1 113.19(9) . . ?
C2 N1 C1 110.38(9) . . ?
C3 N1 Cu1 106.48(8) . 2_666 ?
C2 N1 Cu1 110.24(7) . 2_666 ?
C1 N1 Cu1 105.45(8) . 2_666 ?
P1 O3 Cu1 113.44(5) . 2_666 ?
P2 O4 Ni1 146.31(5) . . ?
P2 O4 Cu1 146.31(5) . . ?
P2 O4 Cu1 117.25(5) . 2_666 ?
Cu1 O4 Cu1 95.95(4) . 2_666 ?
P2 O5 Na3 125.52(5) . . ?
P2 O5 Na1 118.38(5) . 1_455 ?
Na3 O5 Na1 96.62(4) . 1_455 ?
P2 O5 Na1 117.82(5) . 2_666 ?
Na3 O5 Na1 97.96(3) . 2_666 ?
Na1 O5 Na1 94.13(3) 1_455 2_666 ?
P3 O7 Na2 117.42(5) . . ?
P3 O7 Na2 134.71(5) . 2_676 ?
Na2 O7 Na2 86.83(3) . 2_676 ?
P3 O9 Cu1 116.00(5) . 2_666 ?
P3 O9 Na1 123.45(5) . . ?
Cu1 O9 Na1 111.90(4) 2_666 . ?
Na3 O10 Na2 137.34(5) . 1_545 ?
Na3 O10 H25 103.6(15) . . ?
Na2 O10 H25 96.8(15) 1_545 . ?
Na3 O10 H26 110.0(18) . . ?
Na2 O10 H26 100.1(18) 1_545 . ?
H25 O10 H26 105(2) . . ?
Na3 O11 H27A 103(3) . . ?
Na3 O11 H27B 121(3) . . ?
H27A O11 H27B 106(4) . . ?
Na3 O11 H28 113.1(15) . . ?
H27A O11 H28 114(3) . . ?
H27B O11 H28 99(3) . . ?
Na3 O12 H23 135.6(16) . . ?
Na3 O12 H24 116.0(12) . . ?
H23 O12 H24 107.8(19) . . ?
Na3 O13 Na1 92.91(4) . 1_455 ?
Na3 O13 H21 106.5(18) . . ?
Na1 O13 H21 105.4(17) 1_455 . ?
Na3 O13 H22 124.6(15) . . ?
Na1 O13 H22 122.6(15) 1_455 . ?
H21 O13 H22 103(2) . . ?
Na2 O14 H19 98.5(13) . . ?
Na2 O14 H20 127.8(13) . . ?
H19 O14 H20 104.3(18) . . ?
Na4 O15 Na2 124.28(5) . . ?
Na4 O15 H17 120.2(13) . . ?
Na2 O15 H17 108.1(13) . . ?
Na4 O15 H18 106.0(15) . . ?
Na2 O15 H18 84.2(15) . . ?
H17 O15 H18 106.0(19) . . ?
Na1 O16 Na2 128.68(5) . . ?
Na1 O16 H15 84.0(15) . . ?
Na2 O16 H15 123.0(15) . . ?
Na1 O16 H16 134.8(13) . . ?
Na2 O16 H16 87.0(13) . . ?
H15 O16 H16 99.4(19) . . ?
Na1 O17 Na4 145.56(5) . . ?
Na1 O17 H7 90.4(15) . . ?
Na4 O17 H7 92.7(14) . . ?
Na1 O17 H8 110.1(13) . . ?
Na4 O17 H8 103.4(12) . . ?
H7 O17 H8 98.0(19) . . ?
Na4 O18 Na4 92.39(4) . 2_775 ?
Na4 O18 H9 116.1(16) . . ?
Na4 O18 H9 115.0(16) 2_775 . ?
Na4 O18 H10 114.7(13) . . ?
Na4 O18 H10 115.0(12) 2_775 . ?
H9 O18 H10 104.1(19) . . ?
Na4 O19 H13 107.1(13) . . ?
Na4 O19 H14 105.1(13) . . ?
H13 O19 H14 107.6(18) . . ?
Na4 O20 H11 124.6(15) . . ?
Na4 O20 H12 111.0(16) . . ?
H11 O20 H12 107(2) . . ?
H29 O21 H30A 108(3) . . ?
H29 O21 H30B 102(3) . . ?
H30A O21 H30B 111(4) . . ?
H31 O22 H32A 95(3) . . ?
H31 O22 H32B 100(3) . . ?
H32A O22 H32B 110(4) . . ?
O2 P1 O1 114.00(5) . . ?
O2 P1 O3 111.09(5) . . ?
O1 P1 O3 110.88(5) . . ?
O2 P1 C1 110.40(6) . . ?
O1 P1 C1 106.67(5) . . ?
O3 P1 C1 103.15(5) . . ?
O5 P2 O6 113.16(5) . . ?
O5 P2 O4 113.47(5) . . ?
O6 P2 O4 110.29(5) . . ?
O5 P2 C2 108.70(5) . . ?
O6 P2 C2 109.11(5) . . ?
O4 P2 C2 101.38(5) . . ?
O5 P2 Na1 38.41(4) . 1_455 ?
O6 P2 Na1 78.16(4) . 1_455 ?
O4 P2 Na1 144.90(3) . 1_455 ?
C2 P2 Na1 107.85(4) . 1_455 ?
O5 P2 Na1 39.44(4) . 2_666 ?
O6 P2 Na1 105.37(4) . 2_666 ?
O4 P2 Na1 82.19(3) . 2_666 ?
C2 P2 Na1 141.34(4) . 2_666 ?
Na1 P2 Na1 62.864(16) 1_455 2_666 ?
O7 P3 O8 113.41(5) . . ?
O7 P3 O9 111.83(5) . . ?
O8 P3 O9 111.80(5) . . ?
O7 P3 C3 107.09(5) . . ?
O8 P3 C3 108.77(6) . . ?
O9 P3 C3 103.29(5) . . ?
O7 P3 Na2 38.76(4) . . ?
O8 P3 Na2 84.71(4) . . ?
O9 P3 Na2 102.03(4) . . ?
C3 P3 Na2 143.98(4) . . ?
O4 Cu1 O9 95.48(4) . 2_666 ?
O4 Cu1 O3 97.09(4) . 2_666 ?
O9 Cu1 O3 134.88(4) 2_666 2_666 ?
O4 Cu1 N1 169.72(4) . 2_666 ?
O9 Cu1 N1 89.76(4) 2_666 2_666 ?
O3 Cu1 N1 85.33(4) 2_666 2_666 ?
O4 Cu1 O4 84.05(4) . 2_666 ?
O9 Cu1 O4 123.36(4) 2_666 2_666 ?
O3 Cu1 O4 100.98(3) 2_666 2_666 ?
N1 Cu1 O4 85.68(4) 2_666 2_666 ?
O4 Cu1 Cu1 44.19(2) . 2_666 ?
O9 Cu1 Cu1 116.54(3) 2_666 2_666 ?
O3 Cu1 Cu1 102.30(2) 2_666 2_666 ?
N1 Cu1 Cu1 125.54(3) 2_666 2_666 ?
O4 Cu1 Cu1 39.86(2) 2_666 2_666 ?
O4 Cu1 Na1 73.38(3) . 2_666 ?
O9 Cu1 Na1 37.65(3) 2_666 2_666 ?
O3 Cu1 Na1 107.06(3) 2_666 2_666 ?
N1 Cu1 Na1 115.55(3) 2_666 2_666 ?
O4 Cu1 Na1 145.70(3) 2_666 2_666 ?
Cu1 Cu1 Na1 113.242(11) 2_666 2_666 ?
O4 Ni1 O9 95.48(4) . 2_666 ?
O4 Ni1 O3 97.09(4) . 2_666 ?
O9 Ni1 O3 134.88(4) 2_666 2_666 ?
O4 Ni1 N1 169.72(4) . 2_666 ?
O9 Ni1 N1 89.76(4) 2_666 2_666 ?
O3 Ni1 N1 85.33(4) 2_666 2_666 ?
O4 Ni1 O4 84.05(4) . 2_666 ?
O9 Ni1 O4 123.36(4) 2_666 2_666 ?
O3 Ni1 O4 100.98(3) 2_666 2_666 ?
N1 Ni1 O4 85.68(4) 2_666 2_666 ?
O5 Na1 O9 176.61(4) 1_655 . ?
O5 Na1 O13 83.74(4) 1_655 1_655 ?
O9 Na1 O13 94.59(4) . 1_655 ?
O5 Na1 O16 98.47(4) 1_655 . ?
O9 Na1 O16 83.38(3) . . ?
O13 Na1 O16 175.90(4) 1_655 . ?
O5 Na1 O5 85.87(3) 1_655 2_666 ?
O9 Na1 O5 91.15(3) . 2_666 ?
O13 Na1 O5 88.49(4) 1_655 2_666 ?
O16 Na1 O5 95.10(4) . 2_666 ?
O5 Na1 O17 89.19(4) 1_655 . ?
O9 Na1 O17 93.94(4) . . ?
O13 Na1 O17 96.53(4) 1_655 . ?
O16 Na1 O17 80.09(4) . . ?
O5 Na1 O17 172.53(4) 2_666 . ?
O5 Na1 P2 23.21(2) 1_655 1_655 ?
O9 Na1 P2 159.75(3) . 1_655 ?
O13 Na1 P2 103.04(3) 1_655 1_655 ?
O16 Na1 P2 78.38(3) . 1_655 ?
O5 Na1 P2 99.10(3) 2_666 1_655 ?
O17 Na1 P2 74.42(3) . 1_655 ?
O5 Na1 P2 98.97(3) 1_655 2_666 ?
O9 Na1 P2 77.69(2) . 2_666 ?
O13 Na1 P2 71.69(3) 1_655 2_666 ?
O16 Na1 P2 111.21(3) . 2_666 ?
O5 Na1 P2 22.74(2) 2_666 2_666 ?
O17 Na1 P2 164.66(3) . 2_666 ?
P2 Na1 P2 117.135(16) 1_655 2_666 ?
O5 Na1 Na3 41.57(2) 1_655 1_655 ?
O9 Na1 Na3 137.19(3) . 1_655 ?
O13 Na1 Na3 42.95(3) 1_655 1_655 ?
O16 Na1 Na3 138.54(3) . 1_655 ?
O5 Na1 Na3 92.53(3) 2_666 1_655 ?
O17 Na1 Na3 87.45(3) . 1_655 ?
P2 Na1 Na3 60.174(13) 1_655 1_655 ?
P2 Na1 Na3 90.088(15) 2_666 1_655 ?
O5 Na1 Na1 44.04(2) 1_655 2_766 ?
O9 Na1 Na1 132.95(3) . 2_766 ?
O13 Na1 Na1 84.77(3) 1_655 2_766 ?
O16 Na1 Na1 99.23(3) . 2_766 ?
O5 Na1 Na1 41.82(2) 2_666 2_766 ?
O17 Na1 Na1 132.97(3) . 2_766 ?
P2 Na1 Na1 59.722(15) 1_655 2_766 ?
P2 Na1 Na1 57.413(14) 2_666 2_766 ?
Na3 Na1 Na1 62.004(17) 1_655 2_766 ?
O5 Na1 Cu1 146.64(3) 1_655 2_666 ?
O9 Na1 Cu1 30.45(2) . 2_666 ?
O13 Na1 Cu1 67.85(3) 1_655 2_666 ?
O16 Na1 Cu1 111.04(3) . 2_666 ?
O5 Na1 Cu1 76.61(2) 2_666 2_666 ?
O17 Na1 Cu1 110.39(3) . 2_666 ?
P2 Na1 Cu1 169.779(17) 1_655 2_666 ?
P2 Na1 Cu1 56.560(9) 2_666 2_666 ?
Na3 Na1 Cu1 110.376(16) 1_655 2_666 ?
Na1 Na1 Cu1 113.39(2) 2_766 2_666 ?
O5 Na1 Na3 91.47(3) 1_655 2_666 ?
O9 Na1 Na3 87.25(3) . 2_666 ?
O13 Na1 Na3 128.34(3) 1_655 2_666 ?
O16 Na1 Na3 55.25(3) . 2_666 ?
O5 Na1 Na3 39.86(2) 2_666 2_666 ?
O17 Na1 Na3 134.92(3) . 2_666 ?
P2 Na1 Na3 89.511(16) 1_655 2_666 ?
P2 Na1 Na3 58.307(12) 2_666 2_666 ?
Na3 Na1 Na3 120.813(16) 1_655 2_666 ?
Na1 Na1 Na3 58.809(16) 2_766 2_666 ?
Cu1 Na1 Na3 92.799(14) 2_666 2_666 ?
O5 Na1 H15 80.9(5) 1_655 . ?
O9 Na1 H15 101.3(5) . . ?
O13 Na1 H15 160.9(5) 1_655 . ?
O16 Na1 H15 19.2(5) . . ?
O5 Na1 H15 101.6(5) 2_666 . ?
O17 Na1 H15 72.0(5) . . ?
P2 Na1 H15 59.7(5) 1_655 . ?
P2 Na1 H15 121.9(5) 2_666 . ?
Na3 Na1 H15 119.6(5) 1_655 . ?
Na1 Na1 H15 92.0(5) 2_766 . ?
Cu1 Na1 H15 130.0(5) 2_666 . ?
Na3 Na1 H15 63.6(5) 2_666 . ?
O7 Na2 O14 166.77(4) . . ?
O7 Na2 O10 88.49(4) . 1_565 ?
O14 Na2 O10 89.36(4) . 1_565 ?
O7 Na2 O7 93.17(3) . 2_676 ?
O14 Na2 O7 99.47(4) . 2_676 ?
O10 Na2 O7 82.17(3) 1_565 2_676 ?
O7 Na2 O16 91.85(4) . . ?
O14 Na2 O16 91.12(4) . . ?
O10 Na2 O16 176.39(4) 1_565 . ?
O7 Na2 O16 94.22(4) 2_676 . ?
O7 Na2 O15 90.12(4) . . ?
O14 Na2 O15 76.72(4) . . ?
O10 Na2 O15 86.80(4) 1_565 . ?
O7 Na2 O15 168.39(4) 2_676 . ?
O16 Na2 O15 96.80(4) . . ?
O7 Na2 P3 23.82(2) . . ?
O14 Na2 P3 147.20(3) . . ?
O10 Na2 P3 106.02(3) 1_565 . ?
O7 Na2 P3 111.04(3) 2_676 . ?
O16 Na2 P3 75.34(3) . . ?
O15 Na2 P3 75.47(3) . . ?
O7 Na2 Na2 48.49(2) . 2_676 ?
O14 Na2 Na2 143.99(4) . 2_676 ?
O10 Na2 Na2 83.07(3) 1_565 2_676 ?
O7 Na2 Na2 44.68(2) 2_676 2_676 ?
O16 Na2 Na2 94.47(3) . 2_676 ?
O15 Na2 Na2 137.40(4) . 2_676 ?
P3 Na2 Na2 67.974(17) . 2_676 ?
O7 Na2 H16 101.4(4) . . ?
O14 Na2 H16 85.3(4) . . ?
O10 Na2 H16 157.6(5) 1_565 . ?
O7 Na2 H16 77.3(5) 2_676 . ?
O16 Na2 H16 19.1(5) . . ?
O15 Na2 H16 112.9(5) . . ?
P3 Na2 H16 89.8(4) . . ?
Na2 Na2 H16 88.6(4) 2_676 . ?
O7 Na2 H18 72.8(5) . . ?
O14 Na2 H18 94.1(5) . . ?
O10 Na2 H18 90.1(5) 1_565 . ?
O7 Na2 H18 164.3(5) 2_676 . ?
O16 Na2 H18 93.4(5) . . ?
O15 Na2 H18 17.7(5) . . ?
P3 Na2 H18 57.9(5) . . ?
Na2 Na2 H18 120.9(5) 2_676 . ?
H16 Na2 H18 111.9(7) . . ?
O7 Na2 H19 151.7(5) . . ?
O14 Na2 H19 18.7(5) . . ?
O10 Na2 H19 72.4(5) 1_565 . ?
O7 Na2 H19 104.2(4) 2_676 . ?
O16 Na2 H19 108.6(5) . . ?
O15 Na2 H19 68.7(4) . . ?
P3 Na2 H19 144.2(4) . . ?
Na2 Na2 H19 143.6(4) 2_676 . ?
H16 Na2 H19 104.0(6) . . ?
H18 Na2 H19 86.3(6) . . ?
O12 Na3 O11 94.23(4) . . ?
O12 Na3 O5 144.52(4) . . ?
O11 Na3 O5 121.00(4) . . ?
O12 Na3 O10 87.70(4) . . ?
O11 Na3 O10 97.15(4) . . ?
O5 Na3 O10 84.08(4) . . ?
O12 Na3 O13 88.68(4) . . ?
O11 Na3 O13 106.83(5) . . ?
O5 Na3 O13 85.15(4) . . ?
O10 Na3 O13 155.94(4) . . ?
O12 Na3 Na1 127.68(3) . 1_455 ?
O11 Na3 Na1 116.95(4) . 1_455 ?
O5 Na3 Na1 41.82(2) . 1_455 ?
O10 Na3 Na1 124.91(3) . 1_455 ?
O13 Na3 Na1 44.14(3) . 1_455 ?
O12 Na3 Na1 102.41(3) . 2_666 ?
O11 Na3 Na1 160.81(3) . 2_666 ?
O5 Na3 Na1 42.18(2) . 2_666 ?
O10 Na3 Na1 74.30(3) . 2_666 ?
O13 Na3 Na1 83.29(3) . 2_666 ?
Na1 Na3 Na1 59.186(17) 1_455 2_666 ?
O12 Na3 H27A 103.1(9) . . ?
O11 Na3 H27A 16.0(11) . . ?
O5 Na3 H27A 112.1(10) . . ?
O10 Na3 H27A 110.5(10) . . ?
O13 Na3 H27A 93.5(10) . . ?
Na1 Na3 H27A 101.2(11) 1_455 . ?
Na1 Na3 H27A 154.2(10) 2_666 . ?
O19 Na4 O20 91.05(4) . . ?
O19 Na4 O18 175.55(4) . . ?
O20 Na4 O18 84.51(4) . . ?
O19 Na4 O18 91.62(4) . 2_775 ?
O20 Na4 O18 76.49(4) . 2_775 ?
O18 Na4 O18 87.61(4) . 2_775 ?
O19 Na4 O15 86.03(4) . . ?
O20 Na4 O15 172.10(4) . . ?
O18 Na4 O15 98.41(4) . . ?
O18 Na4 O15 96.24(4) 2_775 . ?
O19 Na4 O17 90.74(4) . . ?
O20 Na4 O17 103.52(4) . . ?
O18 Na4 O17 90.03(4) . . ?
O18 Na4 O17 177.63(4) 2_775 . ?
O15 Na4 O17 83.88(4) . . ?
O19 Na4 Na4 134.56(4) . 2_775 ?
O20 Na4 Na4 76.74(3) . 2_775 ?
O18 Na4 Na4 44.52(3) . 2_775 ?
O18 Na4 Na4 43.10(3) 2_775 2_775 ?
O15 Na4 Na4 100.15(3) . 2_775 ?
O17 Na4 Na4 134.55(4) . 2_775 ?

loop_
_geom_bond_atom_site_label_1
_geom_bond_atom_site_label_2
_geom_bond_distance
_geom_bond_site_symmetry_2
_geom_bond_publ_flag
C1 N1 1.4962(15) . ?
C1 P1 1.8492(12) . ?
C1 H1 0.973(14) . ?
C1 H2 0.984(16) . ?
C2 N1 1.4946(15) . ?
C2 P2 1.8318(12) . ?
C2 H3 0.993(15) . ?
C2 H4 0.969(15) . ?
C3 N1 1.4924(15) . ?
C3 P3 1.8272(13) . ?
C3 H5 1.005(16) . ?
C3 H6 0.982(15) . ?
N1 Cu1 2.0318(11) 2_666 ?
O1 P1 1.5220(9) . ?
O2 P1 1.5147(9) . ?
O3 P1 1.5497(9) . ?
O3 Cu1 2.0091(9) 2_666 ?
O4 P2 1.5480(10) . ?
O4 Ni1 1.9560(9) . ?
O4 Cu1 1.9560(9) . ?
O4 Cu1 2.1272(8) 2_666 ?
O5 P2 1.5104(8) . ?
O5 Na3 2.3692(10) . ?
O5 Na1 2.3806(10) 1_455 ?
O5 Na1 2.4821(10) 2_666 ?
O6 P2 1.5251(9) . ?
O7 P3 1.5128(9) . ?
O7 Na2 2.3456(10) . ?
O7 Na2 2.4977(10) 2_676 ?
O8 P3 1.5234(9) . ?
O9 P3 1.5521(9) . ?
O9 Cu1 1.9777(8) 2_666 ?
O9 Na1 2.3835(10) . ?
O10 Na3 2.3994(11) . ?
O10 Na2 2.4447(11) 1_545 ?
O10 H25 0.82(2) . ?
O10 H26 0.76(2) . ?
O11 Na3 2.3419(11) . ?
O11 H27A 0.74(5) . ?
O11 H27B 0.86(5) . ?
O11 H28 0.80(2) . ?
O12 Na3 2.3044(11) . ?
O12 H23 0.82(2) . ?
O12 H24 0.88(2) . ?
O13 Na3 2.4198(11) . ?
O13 Na1 2.4732(11) 1_455 ?
O13 H21 0.84(3) . ?
O13 H22 0.91(3) . ?
O14 Na2 2.3554(11) . ?
O14 H19 0.85(2) . ?
O14 H20 0.82(2) . ?
O15 Na4 2.4756(11) . ?
O15 Na2 2.5766(11) . ?
O15 H17 0.84(2) . ?
O15 H18 0.80(2) . ?
O16 Na1 2.4798(12) . ?
O16 Na2 2.4982(11) . ?
O16 H15 0.84(2) . ?
O16 H16 0.85(2) . ?
O17 Na1 2.5471(11) . ?
O17 Na4 2.6252(11) . ?
O17 H7 0.85(2) . ?
O17 H8 0.82(2) . ?
O18 Na4 2.4104(12) . ?
O18 Na4 2.4737(11) 2_775 ?
O18 H9 0.74(2) . ?
O18 H10 0.83(2) . ?
O19 Na4 2.3775(11) . ?
O19 H13 0.826(19) . ?
O19 H14 0.87(2) . ?
O20 Na4 2.3882(12) . ?
O20 H11 0.82(2) . ?
O20 H12 0.83(2) . ?
O21 H29 0.87(3) . ?
O21 H30A 0.84(4) . ?
O21 H30B 0.93(3) . ?
O22 H31 0.85(2) . ?
O22 H32A 0.88(3) . ?
O22 H32B 0.75(5) . ?
P2 Na1 3.3714(6) 1_455 ?
P2 Na1 3.4555(6) 2_666 ?
P3 Na2 3.3254(6) . ?
Cu1 Cu1 3.0353(3) 2_666 ?
Cu1 Na1 3.6205(5) 2_666 ?
Na1 Na3 3.5469(7) 1_655 ?
Na1 Na1 3.5609(10) 2_766 ?
Na1 Na3 3.6611(7) 2_666 ?
Na1 H15 2.53(2) . ?
Na2 Na2 3.3305(10) 2_676 ?
Na2 H16 2.60(2) . ?
Na2 H18 2.62(2) . ?
Na2 H19 2.620(19) . ?
Na3 H27A 2.62(4) . ?
Na4 Na4 3.5250(10) 2_775 ?

loop_
_geom_hbond_atom_site_label_D
_geom_hbond_atom_site_label_H
_geom_hbond_atom_site_label_A
_geom_hbond_distance_DH
_geom_hbond_distance_HA
_geom_hbond_distance_DA
_geom_hbond_angle_DHA
_geom_hbond_site_symmetry_A
_geom_hbond_publ_flag
C3 H5 O6 1.005(16) 2.511(15) 3.3492(14) 140.6(12) . yes
C3 H6 O20 0.982(15) 2.354(15) 3.2356(17) 149.0(11) 1_455 yes
O17 H7 O8 0.85(2) 1.89(2) 2.7328(14) 168(2) . yes
O17 H8 O22 0.82(2) 1.99(2) 2.8141(16) 177.0(19) 2_765 yes
O18 H9 O21 0.74(2) 2.32(2) 3.0211(16) 161(2) . yes
O18 H10 O1 0.83(2) 1.91(2) 2.7474(14) 176.9(18) 2_765 yes
O20 H11 O2 0.82(2) 1.91(2) 2.7148(14) 171(2) 2_765 yes
O20 H12 O21 0.83(2) 2.38(2) 3.2092(16) 176(2) 2_775 yes
O19 H13 O6 0.826(19) 2.00(2) 2.8228(13) 175.7(18) 1_655 yes
O19 H14 O14 0.87(2) 1.89(2) 2.7547(14) 177.1(19) . yes
O16 H15 O6 0.84(2) 1.91(2) 2.7330(13) 166(2) 1_655 yes
O16 H16 O12 0.85(2) 1.92(2) 2.7546(16) 167.2(18) 2_666 yes
O15 H17 O2 0.84(2) 2.20(2) 3.0159(14) 165.0(18) 1_565 yes
O15 H18 O8 0.80(2) 1.98(2) 2.7525(13) 161(2) . yes
O14 H19 O3 0.85(2) 1.91(2) 2.7593(13) 172.0(19) 1_565 yes
O14 H20 O6 0.82(2) 1.87(2) 2.6853(14) 168.9(19) 2_676 yes
O13 H21 O6 0.84(3) 2.54(3) 3.3286(14) 156(2) 2_566 yes
O13 H22 O1 0.91(3) 1.92(3) 2.8296(15) 179(2) 1_455 yes
O12 H23 O19 0.82(2) 1.98(2) 2.7969(14) 172(2) 1_445 yes
O12 H24 O7 0.88(2) 1.86(2) 2.7173(14) 162.6(18) 1_545 yes
O10 H25 O9 0.82(2) 2.09(2) 2.9020(13) 174(2) 2_666 yes
O10 H26 O3 0.76(2) 2.05(2) 2.8056(13) 171(2) . yes
O11 H27A O22 0.74(5) 2.03(5) 2.7676(17) 172(4) 2_665 yes
O11 H27B O21 0.86(5) 2.00(5) 2.8421(16) 167(4) 2_665 yes
O11 H28 O2 0.80(2) 1.94(2) 2.7336(14) 169(2) . yes
O21 H29 O8 0.87(3) 1.88(3) 2.7421(14) 171(2) . yes
O21 H30A O11 0.84(4) 2.01(4) 2.8421(16) 174(3) 2_665 yes
O21 H30B O21 0.93(3) 1.95(3) 2.877(2) 171(4) 2_675 yes
O22 H31 O1 0.85(2) 1.84(2) 2.6763(14) 171(2) . yes
O22 H32A O22 0.88(3) 1.94(3) 2.812(2) 171(4) 2_765 yes
O22 H32B O11 0.75(5) 2.04(5) 2.7676(17) 165(5) 2_665 yes
C3 H5 O6 1.005(16) 2.511(15) 3.3492(14) 140.6(12) . yes
C3 H6 O20 0.982(15) 2.354(15) 3.2356(17) 149.0(11) 1_455 yes
O17 H7 O8 0.85(2) 1.89(2) 2.7328(14) 168(2) . yes
O17 H8 O22 0.82(2) 1.99(2) 2.8141(16) 177.0(19) 2_765 yes
O18 H9 O21 0.74(2) 2.32(2) 3.0211(16) 161(2) . yes
O18 H10 O1 0.83(2) 1.91(2) 2.7474(14) 176.9(18) 2_765 yes
O20 H11 O2 0.82(2) 1.91(2) 2.7148(14) 171(2) 2_765 yes
O20 H12 O21 0.83(2) 2.38(2) 3.2092(16) 176(2) 2_775 yes
O19 H13 O6 0.826(19) 2.00(2) 2.8228(13) 175.7(18) 1_655 yes
O19 H14 O14 0.87(2) 1.89(2) 2.7547(14) 177.1(19) . yes
O16 H15 O6 0.84(2) 1.91(2) 2.7330(13) 166(2) 1_655 yes
O16 H16 O12 0.85(2) 1.92(2) 2.7546(16) 167.2(18) 2_666 yes
O15 H17 O2 0.84(2) 2.20(2) 3.0159(14) 165.0(18) 1_565 yes
O15 H18 O8 0.80(2) 1.98(2) 2.7525(13) 161(2) . yes
O14 H19 O3 0.85(2) 1.91(2) 2.7593(13) 172.0(19) 1_565 yes
O14 H20 O6 0.82(2) 1.87(2) 2.6853(14) 168.9(19) 2_676 yes
O13 H21 O6 0.84(3) 2.54(3) 3.3286(14) 156(2) 2_566 yes
O13 H22 O1 0.91(3) 1.92(3) 2.8296(15) 179(2) 1_455 yes
O12 H23 O19 0.82(2) 1.98(2) 2.7969(14) 172(2) 1_445 yes
O12 H24 O7 0.88(2) 1.86(2) 2.7173(14) 162.6(18) 1_545 yes
O10 H25 O9 0.82(2) 2.09(2) 2.9020(13) 174(2) 2_666 yes
O10 H26 O3 0.76(2) 2.05(2) 2.8056(13) 171(2) . yes
O11 H27A O22 0.74(5) 2.03(5) 2.7676(17) 172(4) 2_665 yes
O11 H27B O21 0.86(5) 2.00(5) 2.8421(16) 167(4) 2_665 yes
O11 H28 O2 0.80(2) 1.94(2) 2.7336(14) 169(2) . yes
O21 H29 O8 0.87(3) 1.88(3) 2.7421(14) 171(2) . yes
O21 H30A O11 0.84(4) 2.01(4) 2.8421(16) 174(3) 2_665 yes
O21 H30B O21 0.93(3) 1.95(3) 2.877(2) 171(4) 2_675 yes
O22 H31 O1 0.85(2) 1.84(2) 2.6763(14) 171(2) . yes
O22 H32A O22 0.88(3) 1.94(3) 2.812(2) 171(4) 2_765 yes
O22 H32B O11 0.75(5) 2.04(5) 2.7676(17) 165(5) 2_665 yes
